data_2235935
loop_
_publ_author_name
'Rusu, Elena'
'Shova, Sergiu'
'Rusu, Gheorghe'

_publ_section_title
;
 1,2-Bis(pyridin-4-yl)diazene--3,4,5-trihydroxybenzoic acid--methanol
 (3/2/2)
;
_journal_coeditor_code NK2169
_journal_issue 8
_journal_name_full 'Acta Crystallographica Section E'
_journal_page_first o2436
_journal_paper_doi 10.1107/S1600536812031029
_journal_volume 68
_journal_year 2012
_chemical_formula_iupac '3C10 H8 N4, 2C7 H6 O5, 2C H4 O'
_chemical_formula_moiety '3(C10 H8 N4), 2(C7 H6 O5), 2(C H4 O)'
_chemical_formula_sum 'C46 H44 N12 O12'
_chemical_formula_weight 956.93
_chemical_name_common
;
gallic acid-4,4'-<i>trans</i>-azo-dipyridine methanol solvate
;
_chemical_name_systematic
;
1,2-Bis(pyridin-4-yl)diazene--3,4,5-trihydroxybenzoic acid--methanol (3/2/2)
;
_space_group_crystal_system monoclinic
_space_group_IT_number 14
_space_group_name_Hall '-P 2yn'
_space_group_name_H-M_alt 'P 1 21/n 1'
_symmetry_space_group_name_Hall '-P 2yn'
_symmetry_space_group_name_H-M 'P 1 21/n 1'
_atom_sites_solution_hydrogens geom
_atom_sites_solution_primary direct
_atom_sites_solution_secondary difmap
_cell_angle_alpha 90.00
_cell_angle_beta 93.427(5)
_cell_angle_gamma 90.00
_cell_formula_units_Z 2
_cell_length_a 13.555(5)
_cell_length_b 11.711(5)
_cell_length_c 14.213(5)
_cell_measurement_reflns_used 2093
_cell_measurement_temperature 200.00(10)
_cell_measurement_theta_max 29.4275
_cell_measurement_theta_min 2.6580
_cell_volume 2252.2(15)
_computing_cell_refinement 'CrysAlis PRO (Agilent, 2012)'
_computing_data_collection 'CrysAlis PRO (Agilent, 2012)'
_computing_data_reduction 'CrysAlis PRO (Agilent, 2012)'
_computing_molecular_graphics 'ORTEP-3 (Farrugia, 1997)'
_computing_publication_material 'SHELXL97 (Sheldrick, 2008)'
_computing_structure_refinement 'SHELXL97 (Sheldrick, 2008)'
_computing_structure_solution 'SHELXS97 (Sheldrick, 2008)'
_diffrn_ambient_temperature 200.00(10)
_diffrn_detector_area_resol_mean 16.1593
_diffrn_measured_fraction_theta_full 0.999
_diffrn_measured_fraction_theta_max 0.999
_diffrn_measurement_device_type 'Agilent Xcalibur Eos'
_diffrn_measurement_method '\w scans'
_diffrn_radiation_monochromator graphite
_diffrn_radiation_type 'Mo K\a'
_diffrn_radiation_wavelength 0.7107
_diffrn_reflns_av_R_equivalents 0.0383
_diffrn_reflns_limit_h_max 15
_diffrn_reflns_limit_h_min -16
_diffrn_reflns_limit_k_max 14
_diffrn_reflns_limit_k_min -14
_diffrn_reflns_limit_l_max 12
_diffrn_reflns_limit_l_min -17
_diffrn_reflns_number 9591
_diffrn_reflns_theta_full 26.00
_diffrn_reflns_theta_max 26.00
_diffrn_reflns_theta_min 2.66
_exptl_absorpt_coefficient_mu 0.105
_exptl_absorpt_correction_T_max 1.00000
_exptl_absorpt_correction_T_min 0.98163
_exptl_absorpt_correction_type multi-scan
_exptl_absorpt_process_details '(CrysAlis PRO; Agilent, 2012)'
_exptl_crystal_colour 'light red'
_exptl_crystal_density_diffrn 1.411
_exptl_crystal_density_method 'not measured'
_exptl_crystal_description plate
_exptl_crystal_F_000 1000
_exptl_crystal_size_max 0.2
_exptl_crystal_size_mid 0.2
_exptl_crystal_size_min 0.1
_refine_diff_density_max 0.218
_refine_diff_density_min -0.264
_refine_ls_extinction_method none
_refine_ls_goodness_of_fit_ref 1.028
_refine_ls_hydrogen_treatment mixed
_refine_ls_matrix_type full
_refine_ls_number_parameters 339
_refine_ls_number_reflns 4431
_refine_ls_number_restraints 2
_refine_ls_restrained_S_all 1.029
_refine_ls_R_factor_all 0.0859
_refine_ls_R_factor_gt 0.0549
_refine_ls_shift/su_max 0.000
_refine_ls_shift/su_mean 0.000
_refine_ls_structure_factor_coef Fsqd
_refine_ls_weighting_details 'calc w=1/[\s^2^(Fo^2^)+(0.0513P)^2^+0.0000P] where P=(Fo^2^+2Fc^2^)/3'
_refine_ls_weighting_scheme calc
_refine_ls_wR_factor_gt 0.1103
_refine_ls_wR_factor_ref 0.1243
_reflns_number_gt 3050
_reflns_number_total 4431
_reflns_threshold_expression I>2\s(I)
_cod_data_source_file nk2169.cif
_cod_data_source_block I
_cod_database_code 2235935
_cod_database_fobs_code 2235935

loop_
_space_group_symop_id
_space_group_symop_operation_xyz
1 'x, y, z'
2 '-x+1/2, y+1/2, -z+1/2'
3 '-x, -y, -z'
4 'x-1/2, -y-1/2, z-1/2'

loop_
_atom_site_type_symbol
_atom_site_label
_atom_site_fract_x
_atom_site_fract_y
_atom_site_fract_z
_atom_site_U_iso_or_equiv
_atom_site_adp_type
_atom_site_calc_flag
_atom_site_refinement_flags
_atom_site_occupancy
_atom_site_symmetry_multiplicity
_atom_site_disorder_group
O O1 0.52177(11) 0.94158(12) 0.30966(11) 0.0315(4) Uani d . 1 1 .
H H1 0.5624(19) 0.993(2) 0.2971(18) 0.062(9) Uiso d . 1 1 .
O O2 0.41107(10) 0.75077(13) 0.34448(11) 0.0324(4) Uani d . 1 1 .
H H2 0.390(2) 0.819(2) 0.3522(18) 0.061(9) Uiso d . 1 1 .
O O3 0.49212(11) 0.53785(11) 0.33081(12) 0.0367(4) Uani d . 1 1 .
H H3 0.433(2) 0.554(2) 0.349(2) 0.089(11) Uiso d . 1 1 .
O O4 0.83875(11) 0.59942(12) 0.23623(12) 0.0440(5) Uani d . 1 1 .
O O5 0.84265(11) 0.78510(11) 0.20145(11) 0.0349(4) Uani d . 1 1 .
H H5 0.909(2) 0.769(2) 0.1798(19) 0.067(8) Uiso d . 1 1 .
O O6 0.68514(11) 0.06508(12) 0.60317(11) 0.0395(4) Uani d . 1 1 .
H H6A 0.7410 0.0866 0.5943 0.065(9) Uiso d R 1 1 .
N N1 0.03690(16) 0.5003(2) 0.52750(17) 0.0405(10) Uani d PD 0.833(8) 1 1
N N1X 0.0184(6) 0.4849(11) 0.4631(5) 0.039(5) Uiso d PD 0.167(8) 1 2
N N2 0.31064(13) 0.52709(15) 0.40387(15) 0.0383(5) Uani d . 1 1 .
N N3 0.47633(13) 0.25366(14) 0.34904(14) 0.0329(5) Uani d . 1 1 .
N N4 0.18017(12) 0.21047(14) 0.41139(13) 0.0325(5) Uani d . 1 1 .
N N5 0.16762(13) 0.18525(15) 0.49493(14) 0.0341(5) Uani d . 1 1 .
N N6 -0.12425(13) 0.12055(16) 0.56342(14) 0.0378(5) Uani d . 1 1 .
C C1 0.56417(14) 0.83667(15) 0.29803(14) 0.0229(5) Uani d . 1 1 .
C C2 0.50510(14) 0.74231(16) 0.31668(14) 0.0236(5) Uani d . 1 1 .
C C3 0.54455(14) 0.63231(16) 0.30990(14) 0.0256(5) Uani d . 1 1 .
C C4 0.63951(14) 0.61786(17) 0.28240(14) 0.0266(5) Uani d . 1 1 .
H H4 0.6651 0.5446 0.2771 0.032 Uiso calc R 1 1 .
C C5 0.69760(14) 0.71213(16) 0.26244(14) 0.0237(5) Uani d . 1 1 .
C C6 0.65943(14) 0.82173(16) 0.27075(14) 0.0238(5) Uani d . 1 1 .
H H6 0.6980 0.8849 0.2580 0.029 Uiso calc R 1 1 .
C C7 0.79932(15) 0.69343(17) 0.23271(15) 0.0273(5) Uani d . 1 1 .
C C8 0.29820(17) 0.5386(2) 0.49523(19) 0.0443(6) Uani d . 1 1 .
H H8 0.3534 0.5549 0.5350 0.053 Uiso calc R 1 1 .
C C9 0.23096(18) 0.50213(18) 0.34829(18) 0.0411(6) Uani d . 1 1 .
H H9 0.2388 0.4915 0.2843 0.049 Uiso calc R 1 1 .
C C10 0.13696(17) 0.49117(18) 0.38069(18) 0.0423(6) Uani d . 1 1 .
H H10 0.0829 0.4743 0.3396 0.051 Uiso calc R 1 1 .
C C11 0.12626(16) 0.50610(18) 0.47611(19) 0.0399(6) Uani d D 1 1 .
C C12 0.20885(19) 0.5279(2) 0.53435(19) 0.0484(7) Uani d . 1 1 .
H H12 0.2040 0.5353 0.5991 0.058 Uiso calc R 1 1 .
C C13 0.40522(17) 0.22890(17) 0.28328(17) 0.0355(6) Uani d . 1 1 .
H H13 0.4229 0.2178 0.2217 0.043 Uiso calc R 1 1 .
C C14 0.30687(16) 0.21897(17) 0.30187(16) 0.0331(5) Uani d . 1 1 .
H H14 0.2587 0.2060 0.2536 0.040 Uiso calc R 1 1 .
C C15 0.28212(15) 0.22895(16) 0.39459(16) 0.0282(5) Uani d . 1 1 .
C C16 0.35448(16) 0.25523(17) 0.46419(16) 0.0324(5) Uani d . 1 1 .
H H16 0.3391 0.2640 0.5267 0.039 Uiso calc R 1 1 .
C C17 0.45017(16) 0.26794(17) 0.43762(17) 0.0339(5) Uani d . 1 1 .
H H17 0.4990 0.2874 0.4836 0.041 Uiso calc R 1 1 .
C C18 0.06578(15) 0.16613(17) 0.51343(15) 0.0289(5) Uani d . 1 1 .
C C19 -0.01382(16) 0.20737(18) 0.45826(17) 0.0345(5) Uani d . 1 1 .
H H19 -0.0049 0.2499 0.4042 0.041 Uiso calc R 1 1 .
C C20 -0.10726(16) 0.18273(19) 0.48684(16) 0.0367(6) Uani d . 1 1 .
H H20 -0.1614 0.2109 0.4509 0.044 Uiso calc R 1 1 .
C C21 -0.04618(17) 0.08113(19) 0.61452(16) 0.0376(6) Uani d . 1 1 .
H H21 -0.0569 0.0363 0.6669 0.045 Uiso calc R 1 1 .
C C22 0.05013(16) 0.10366(18) 0.59334(15) 0.0347(5) Uani d . 1 1 .
H H22 0.1030 0.0773 0.6321 0.042 Uiso calc R 1 1 .
C C23 0.64365(18) 0.0384(2) 0.5119(2) 0.0531(7) Uani d . 1 1 .
H H23A 0.6324 0.1076 0.4767 0.080 Uiso calc R 1 1 .
H H23B 0.5820 -0.0008 0.5172 0.080 Uiso calc R 1 1 .
H H23C 0.6884 -0.0096 0.4801 0.080 Uiso calc R 1 1 .

loop_
_atom_site_aniso_label
_atom_site_aniso_U_11
_atom_site_aniso_U_22
_atom_site_aniso_U_33
_atom_site_aniso_U_12
_atom_site_aniso_U_13
_atom_site_aniso_U_23
O1 0.0246(8) 0.0227(8) 0.0484(11) 0.0012(6) 0.0116(7) 0.0021(7)
O2 0.0200(8) 0.0320(9) 0.0462(11) -0.0011(6) 0.0106(7) 0.0002(8)
O3 0.0309(9) 0.0264(8) 0.0544(11) -0.0063(7) 0.0152(8) -0.0023(7)
O4 0.0367(9) 0.0286(8) 0.0691(13) 0.0075(7) 0.0231(9) 0.0008(8)
O5 0.0245(8) 0.0313(8) 0.0505(11) 0.0008(7) 0.0163(8) 0.0045(7)
O6 0.0238(9) 0.0459(9) 0.0497(11) -0.0007(7) 0.0099(8) 0.0033(8)
N1 0.0297(16) 0.0532(16) 0.0384(19) -0.0021(12) 0.0018(11) 0.0007(13)
N2 0.0312(11) 0.0305(10) 0.0549(14) -0.0016(8) 0.0157(11) 0.0038(10)
N3 0.0270(10) 0.0294(10) 0.0432(12) -0.0012(8) 0.0098(9) 0.0027(9)
N4 0.0252(10) 0.0367(10) 0.0360(12) -0.0015(8) 0.0056(9) -0.0010(9)
N5 0.0282(10) 0.0387(10) 0.0360(12) -0.0020(8) 0.0056(9) 0.0026(9)
N6 0.0315(11) 0.0436(11) 0.0392(12) -0.0022(9) 0.0102(10) -0.0029(10)
C1 0.0211(10) 0.0229(10) 0.0247(12) 0.0007(8) 0.0020(9) 0.0013(9)
C2 0.0175(10) 0.0303(11) 0.0233(11) -0.0013(8) 0.0049(9) -0.0006(9)
C3 0.0248(11) 0.0259(11) 0.0264(12) -0.0071(9) 0.0043(9) -0.0008(9)
C4 0.0260(11) 0.0251(11) 0.0290(12) 0.0017(9) 0.0037(10) -0.0036(9)
C5 0.0214(10) 0.0277(10) 0.0224(11) 0.0004(9) 0.0040(9) -0.0009(9)
C6 0.0214(11) 0.0246(10) 0.0256(12) -0.0028(8) 0.0042(9) 0.0027(9)
C7 0.0262(11) 0.0285(11) 0.0277(12) 0.0007(9) 0.0068(10) -0.0018(10)
C8 0.0334(14) 0.0476(15) 0.0518(18) -0.0066(11) 0.0013(13) -0.0032(13)
C9 0.0535(16) 0.0340(13) 0.0365(15) 0.0042(11) 0.0079(13) 0.0055(11)
C10 0.0348(14) 0.0366(13) 0.0541(18) -0.0029(10) -0.0087(13) 0.0043(12)
C11 0.0286(13) 0.0331(12) 0.0596(18) 0.0022(10) 0.0152(13) 0.0077(12)
C12 0.0465(16) 0.0569(16) 0.0432(16) 0.0024(12) 0.0133(13) -0.0028(13)
C13 0.0370(13) 0.0336(12) 0.0372(14) -0.0034(10) 0.0139(11) -0.0009(11)
C14 0.0325(13) 0.0341(12) 0.0327(14) -0.0016(10) 0.0015(11) -0.0001(10)
C15 0.0244(11) 0.0245(10) 0.0360(13) -0.0001(9) 0.0049(10) 0.0016(10)
C16 0.0292(12) 0.0375(12) 0.0313(13) -0.0018(10) 0.0076(10) 0.0010(10)
C17 0.0266(12) 0.0371(12) 0.0379(14) -0.0028(9) 0.0014(11) 0.0026(11)
C18 0.0237(11) 0.0295(11) 0.0339(13) 0.0010(9) 0.0051(10) -0.0044(10)
C19 0.0315(13) 0.0365(12) 0.0361(14) 0.0006(10) 0.0076(11) 0.0026(11)
C20 0.0257(12) 0.0434(13) 0.0410(15) 0.0040(10) 0.0017(11) -0.0029(12)
C21 0.0387(14) 0.0421(13) 0.0330(14) -0.0031(11) 0.0107(11) 0.0010(11)
C22 0.0319(12) 0.0402(13) 0.0318(13) 0.0020(10) 0.0011(10) 0.0012(11)
C23 0.0410(15) 0.0501(15) 0.068(2) 0.0060(12) -0.0027(14) -0.0099(14)

loop_
_atom_type_symbol
_atom_type_description
_atom_type_scat_dispersion_real
_atom_type_scat_dispersion_imag
_atom_type_scat_source
C C 0.0033 0.0016 'International Tables Vol C Tables 4.2.6.8 and 6.1.1.4'
H H 0.0000 0.0000 'International Tables Vol C Tables 4.2.6.8 and 6.1.1.4'
N N 0.0061 0.0033 'International Tables Vol C Tables 4.2.6.8 and 6.1.1.4'
O O 0.0106 0.0060 'International Tables Vol C Tables 4.2.6.8 and 6.1.1.4'

loop_
_geom_angle_atom_site_label_1
_geom_angle_atom_site_label_2
_geom_angle_atom_site_label_3
_geom_angle_site_symmetry_1
_geom_angle
C1 O1 H1 . 109.4(17)
C2 O2 H2 . 115.5(17)
C3 O3 H3 . 112.6(19)
C7 O5 H5 . 112.8(14)
C23 O6 H6A . 104.3
N1 N1 C11 3_566 110.5(3)
N1X N1X C11 3_566 106.9(10)
C8 N2 C9 . 117.2(2)
C13 N3 C17 . 117.73(19)
N5 N4 C15 . 112.51(19)
N4 N5 C18 . 113.50(19)
C21 N6 C20 . 117.52(19)
O1 C1 C2 . 115.87(17)
O1 C1 C6 . 123.58(16)
C6 C1 C2 . 120.54(17)
O2 C2 C1 . 123.65(17)
O2 C2 C3 . 117.08(16)
C1 C2 C3 . 119.23(17)
O3 C3 C2 . 121.84(17)
O3 C3 C4 . 118.18(17)
C4 C3 C2 . 119.97(17)
C3 C4 H4 . 119.7
C3 C4 C5 . 120.58(18)
C5 C4 H4 . 119.7
C4 C5 C7 . 119.14(17)
C6 C5 C4 . 119.70(18)
C6 C5 C7 . 121.15(17)
C1 C6 C5 . 119.95(17)
C1 C6 H6 . 120.0
C5 C6 H6 . 120.0
O4 C7 O5 . 123.09(19)
O4 C7 C5 . 122.20(18)
O5 C7 C5 . 114.71(17)
N2 C8 H8 . 118.1
N2 C8 C12 . 123.8(2)
C12 C8 H8 . 118.1
N2 C9 H9 . 118.2
N2 C9 C10 . 123.5(2)
C10 C9 H9 . 118.2
C9 C10 H10 . 121.1
C11 C10 C9 . 117.8(2)
C11 C10 H10 . 121.1
N1 C11 N1X . 37.8(3)
C10 C11 N1 . 128.8(2)
C10 C11 N1X . 91.0(3)
C12 C11 N1 . 112.3(2)
C12 C11 N1X . 150.0(3)
C12 C11 C10 . 119.0(2)
C8 C12 C11 . 118.7(2)
C8 C12 H12 . 120.6
C11 C12 H12 . 120.6
N3 C13 H13 . 118.3
N3 C13 C14 . 123.4(2)
C14 C13 H13 . 118.3
C13 C14 H14 . 121.1
C13 C14 C15 . 117.9(2)
C15 C14 H14 . 121.1
C14 C15 N4 . 115.9(2)
C14 C15 C16 . 119.80(19)
C16 C15 N4 . 124.3(2)
C15 C16 H16 . 121.1
C17 C16 C15 . 117.7(2)
C17 C16 H16 . 121.1
N3 C17 C16 . 123.4(2)
N3 C17 H17 . 118.3
C16 C17 H17 . 118.3
C19 C18 N5 . 124.54(19)
C22 C18 N5 . 115.48(19)
C22 C18 C19 . 119.97(19)
C18 C19 H19 . 121.4
C18 C19 C20 . 117.2(2)
C20 C19 H19 . 121.4
N6 C20 C19 . 123.8(2)
N6 C20 H20 . 118.1
C19 C20 H20 . 118.1
N6 C21 H21 . 118.5
N6 C21 C22 . 123.1(2)
C22 C21 H21 . 118.5
C18 C22 C21 . 118.3(2)
C18 C22 H22 . 120.8
C21 C22 H22 . 120.8
O6 C23 H23A . 109.5
O6 C23 H23B . 109.5
O6 C23 H23C . 109.5
H23A C23 H23B . 109.5
H23A C23 H23C . 109.5
H23B C23 H23C . 109.5

loop_
_geom_bond_atom_site_label_1
_geom_bond_atom_site_label_2
_geom_bond_site_symmetry_2
_geom_bond_distance
O1 H1 . 0.84(3)
O1 C1 . 1.371(2)
O2 H2 . 0.86(3)
O2 C2 . 1.360(2)
O3 H3 . 0.88(3)
O3 C3 . 1.357(2)
O4 C7 . 1.224(2)
O5 H5 . 0.99(3)
O5 C7 . 1.314(2)
O6 H6A . 0.8154
O6 C23 . 1.417(3)
N1 N1 3_566 1.232(4)
N1 C11 . 1.453(3)
N1X N1X 3_566 1.239(10)
N1X C11 . 1.483(9)
N2 C8 . 1.326(3)
N2 C9 . 1.332(3)
N3 C13 . 1.334(3)
N3 C17 . 1.339(3)
N4 N5 . 1.245(2)
N4 C15 . 1.433(3)
N5 C18 . 1.438(3)
N6 C20 . 1.341(3)
N6 C21 . 1.330(3)
C1 C2 . 1.399(3)
C1 C6 . 1.381(3)
C2 C3 . 1.400(3)
C3 C4 . 1.378(3)
C4 H4 . 0.9300
C4 C5 . 1.395(3)
C5 C6 . 1.392(3)
C5 C7 . 1.482(3)
C6 H6 . 0.9300
C8 H8 . 0.9300
C8 C12 . 1.368(3)
C9 H9 . 0.9300
C9 C10 . 1.386(3)
C10 H10 . 0.9300
C10 C11 . 1.384(3)
C11 C12 . 1.376(3)
C12 H12 . 0.9300
C13 H13 . 0.9300
C13 C14 . 1.379(3)
C14 H14 . 0.9300
C14 C15 . 1.384(3)
C15 C16 . 1.385(3)
C16 H16 . 0.9300
C16 C17 . 1.380(3)
C17 H17 . 0.9300
C18 C19 . 1.383(3)
C18 C22 . 1.378(3)
C19 H19 . 0.9300
C19 C20 . 1.383(3)
C20 H20 . 0.9300
C21 H21 . 0.9300
C21 C22 . 1.383(3)
C22 H22 . 0.9300
C23 H23A . 0.9600
C23 H23B . 0.9600
C23 H23C . 0.9600

loop_
_geom_hbond_atom_site_label_D
_geom_hbond_atom_site_label_H
_geom_hbond_atom_site_label_A
_geom_hbond_site_symmetry_A
_geom_hbond_distance_DH
_geom_hbond_distance_HA
_geom_hbond_distance_DA
_geom_hbond_angle_DHA
O1 H1 O4 2_655 0.84(3) 1.91(3) 2.750(2) 175(2)
O2 H2 O6 3_666 0.86(3) 1.83(3) 2.650(2) 158(2)
O3 H3 N2 . 0.88(3) 1.90(3) 2.730(2) 157(3)
O5 H5 N3 2_655 0.99(3) 1.64(3) 2.623(2) 174(2)
O6 H6A N6 1_655 0.82 1.94 2.755(2) 172.8

loop_
_geom_torsion_atom_site_label_1
_geom_torsion_atom_site_label_2
_geom_torsion_atom_site_label_3
_geom_torsion_atom_site_label_4
_geom_torsion_site_symmetry_1
_geom_torsion
O1 C1 C2 O2 . 0.2(3)
O1 C1 C2 C3 . -177.56(18)
O1 C1 C6 C5 . 178.69(18)
O2 C2 C3 O3 . -0.6(3)
O2 C2 C3 C4 . -179.80(19)
O3 C3 C4 C5 . -178.34(19)
N1 N1 C11 N1X 3_566 -12.9(8)
N1 N1 C11 C10 3_566 -12.1(4)
N1 N1 C11 C12 3_566 168.9(3)
N1 C11 C12 C8 . -178.3(2)
N1X N1X C11 N1 3_566 12.6(8)
N1X N1X C11 C10 3_566 -166.8(14)
N1X N1X C11 C12 3_566 16(2)
N1X C11 C12 C8 . 179.4(10)
N2 C8 C12 C11 . -1.3(4)
N2 C9 C10 C11 . -0.6(3)
N3 C13 C14 C15 . -3.8(3)
N4 N5 C18 C19 . -21.4(3)
N4 N5 C18 C22 . 159.80(19)
N4 C15 C16 C17 . 178.45(18)
N5 N4 C15 C14 . 158.93(18)
N5 N4 C15 C16 . -21.0(3)
N5 C18 C19 C20 . -179.0(2)
N5 C18 C22 C21 . -179.25(19)
N6 C21 C22 C18 . -2.6(3)
C1 C2 C3 O3 . 177.32(19)
C1 C2 C3 C4 . -1.9(3)
C2 C1 C6 C5 . -0.6(3)
C2 C3 C4 C5 . 0.9(3)
C3 C4 C5 C6 . 0.3(3)
C3 C4 C5 C7 . -179.79(19)
C4 C5 C6 C1 . -0.5(3)
C4 C5 C7 O4 . -9.3(3)
C4 C5 C7 O5 . 169.88(19)
C6 C1 C2 O2 . 179.48(19)
C6 C1 C2 C3 . 1.7(3)
C6 C5 C7 O4 . 170.6(2)
C6 C5 C7 O5 . -10.2(3)
C7 C5 C6 C1 . 179.6(2)
C8 N2 C9 C10 . 1.9(3)
C9 N2 C8 C12 . -0.9(3)
C9 C10 C11 N1 . 179.4(2)
C9 C10 C11 N1X . 179.9(5)
C9 C10 C11 C12 . -1.7(3)
C10 C11 C12 C8 . 2.6(3)
C13 N3 C17 C16 . 1.8(3)
C13 C14 C15 N4 . -175.97(17)
C13 C14 C15 C16 . 4.0(3)
C14 C15 C16 C17 . -1.5(3)
C15 N4 N5 C18 . -179.91(16)
C15 C16 C17 N3 . -1.5(3)
C17 N3 C13 C14 . 0.9(3)
C18 C19 C20 N6 . -0.9(3)
C19 C18 C22 C21 . 1.9(3)
C20 N6 C21 C22 . 1.6(3)
C21 N6 C20 C19 . 0.3(3)
C22 C18 C19 C20 . -0.2(3)
